data_1559280
loop_
_publ_author_name
'Li, Chenfei'
'Dickson, Robert'
'Rockstroh, Nils'
'Rabeah, Jabor'
'Cordes, David B.'
'Slawin, Alexandra M. Z.'
'H\"unem\"order, Paul'
'Spannenberg, Anke'
'B\"uhl, Michael'
'Mej\'ia, Esteban'
'Zysman-Colman, Eli'
'Kamer, Paul C. J.'

_publ_section_title
;
 Ligand electronic fine-tuning and its repercussion on the photocatalytic
 activity and mechanistic pathways of the copper-photocatalysed aza-Henry
 reaction
;
_journal_issue 22
_journal_name_full 'Catalysis Science &amp; Technology'
_journal_page_first 7745
_journal_page_last 7756
_journal_paper_doi 10.1039/D0CY01221A
_journal_volume 10
_journal_year 2020
_chemical_formula_moiety 'C57 H40 Cu F12 N2 O P2, F6 P'
_chemical_formula_sum 'C57 H40 Cu F18 N2 O P3'
_chemical_formula_weight 1267.36
_space_group_crystal_system monoclinic
_space_group_IT_number 14
_space_group_name_Hall '-P 2yn'
_space_group_name_H-M_alt 'P 1 21/n 1'
_atom_sites_solution_hydrogens geom
_atom_sites_solution_primary dual
_audit_creation_date 2020-01-14
_audit_creation_method
;
Olex2 1.2
(compiled 2018.05.29 svn.r3508 for OlexSys, GUI svn.r5506)
;
_audit_update_record
;
2020-01-24 deposited with the CCDC.	2020-09-17 downloaded from the CCDC.
;
_cell_angle_alpha 90
_cell_angle_beta 99.8050(10)
_cell_angle_gamma 90
_cell_formula_units_Z 4
_cell_length_a 11.44340(10)
_cell_length_b 20.2661(2)
_cell_length_c 27.9804(4)
_cell_measurement_reflns_used 57137
_cell_measurement_temperature 150
_cell_measurement_theta_max 69.3300
_cell_measurement_theta_min 2.2140
_cell_volume 6394.24(13)
_computing_cell_refinement 'CrysAlisPro 1.171.40.40a (Rigaku OD, 2019)'
_computing_data_collection 'Bruker APEX2'
_computing_data_reduction 'CrysAlisPro 1.171.40.40a (Rigaku OD, 2019)'
_computing_molecular_graphics 'Olex2 (Dolomanov et al., 2009)'
_computing_publication_material 'Olex2 (Dolomanov et al., 2009)'
_computing_structure_refinement 'ShelXL (Sheldrick, 2015)'
_computing_structure_solution 'XT (Sheldrick, 2015)'
_diffrn_ambient_temperature 150
_diffrn_detector CCD
_diffrn_measured_fraction_theta_full 1.000
_diffrn_measured_fraction_theta_max 0.993
_diffrn_measurement_details
;
List of Runs (angles in degrees, time in seconds):

  # Type    Start    End  Width  t~exp~   \w     \q     \k     \f   Frames
#--------------------------------------------------------------------------
  1  \w    156.17 290.17   0.50    5.00    -- -109.22 -76.83-130.24  268
  2  \w    158.38 291.88   0.50    5.00    -- -107.17 -76.14 -37.39  267
  3  \w    -47.98  86.52   0.50    1.00    --   46.61 -77.00 105.93  269
  4  \w    -36.32  97.68   0.50    1.00    --   58.37 -74.61 -97.61  268
  5  \w    160.56 293.56   0.50    5.00    -- -104.95 -74.21 170.60  266
  6  \w   -108.54 -30.54   0.50    5.00    -- -102.69 100.06  71.77  156
  7  \w    157.01 288.51   0.50    5.00    -- -108.51 -66.45 -90.98  263
  8  \w    -18.98 112.52   0.50    3.00    --   75.67 -35.94  60.50  263
  9  \f   -103.62  80.38   0.50    5.00 -14.25-108.94  35.48    --   368
 10  \w    -38.78  94.72   0.50    1.00    --   55.75 -74.01  -3.11  267
 11  \f    -96.62 113.38   0.50    1.00 -34.53   2.55  35.48    --   420
 12  \w   -138.73  -2.23   0.50    4.00    --  -96.77  83.33  16.96  273
 13  \w    157.40 286.90   0.50    5.00    -- -107.98 -50.05  64.08  259
 14  \w   -108.76 -29.76   0.50    5.00    -- -105.43  99.10  76.58  158
 15  \w   -140.11 -10.61   0.50    5.00    -- -105.22  50.66  49.23  259
 16  \w    167.69 258.19   0.50    5.00    -- -106.20-126.04  91.94  181
 17  \w    157.67 289.17   0.50    5.00    -- -108.77 -73.76  25.75  263
 18  \f   -333.16  26.84   0.50    1.00 -45.76  48.94 -76.41    --   720
 19  \w   -151.60 -15.09   0.50    5.00    -- -108.77  88.11 168.12  273
 20  \f   -333.16  26.84   0.50    3.00 -39.07 -78.94 -76.41    --   720
 21  \w   -151.60 -15.09   0.50    5.00    -- -108.77  88.11  -6.88  273
 22  \w    157.68 288.68   0.50    5.00    -- -108.77 -73.76  -9.25  262
 23  \w   -151.60 -15.09   0.50    5.00    -- -108.77  88.11  43.12  273
 24  \w    157.67 289.17   0.50    5.00    -- -108.77 -73.76 125.75  263
 25  \w    157.67 289.17   0.50    5.00    -- -108.77 -73.76 175.75  263
 26  \w    157.67 289.17   0.50    5.00    -- -108.77 -73.76 100.75  263
 27  \f      6.84 246.34   0.50    5.00 -69.07-108.94 -76.41    --   479
 28  \f   -142.84  57.16   0.50    1.00   3.29  43.14  76.41    --   400
 29  \w    157.67 289.17   0.50    5.00    -- -108.77 -73.76 150.75  263
 30  \w    -20.70  91.80   0.50    1.00    --   49.16 -88.11-148.12  225
;
_diffrn_measurement_device '\k-geometry diffractometer'
_diffrn_measurement_device_type 'Bruker APEX-II CCD'
_diffrn_measurement_method '\w and \f scans'
_diffrn_orient_matrix_type 'CrysAlisPro convention (1999,Acta A55,543-557)'
_diffrn_orient_matrix_UB_11 -0.0362849000
_diffrn_orient_matrix_UB_12 0.0725471000
_diffrn_orient_matrix_UB_13 -0.0098242000
_diffrn_orient_matrix_UB_21 0.0348527000
_diffrn_orient_matrix_UB_22 -0.0047763000
_diffrn_orient_matrix_UB_23 -0.0507126000
_diffrn_orient_matrix_UB_31 -0.1270306000
_diffrn_orient_matrix_UB_32 -0.0220567000
_diffrn_orient_matrix_UB_33 -0.0213790000
_diffrn_radiation_monochromator multilayer
_diffrn_radiation_probe x-ray
_diffrn_radiation_type CuK\a
_diffrn_radiation_wavelength 1.54184
_diffrn_reflns_av_R_equivalents 0.0328
_diffrn_reflns_av_unetI/netI 0.0129
_diffrn_reflns_Laue_measured_fraction_full 1.000
_diffrn_reflns_Laue_measured_fraction_max 0.993
_diffrn_reflns_limit_h_max 13
_diffrn_reflns_limit_h_min -13
_diffrn_reflns_limit_k_max 24
_diffrn_reflns_limit_k_min -24
_diffrn_reflns_limit_l_max 33
_diffrn_reflns_limit_l_min -33
_diffrn_reflns_number 99275
_diffrn_reflns_point_group_measured_fraction_full 1.000
_diffrn_reflns_point_group_measured_fraction_max 0.993
_diffrn_reflns_theta_full 67.684
_diffrn_reflns_theta_max 69.509
_diffrn_reflns_theta_min 2.706
_diffrn_source 'sealed X-ray tube'
_diffrn_source_type 'I\mS (Cu) microfocus X-ray tube'
_exptl_absorpt_coefficient_mu 1.994
_exptl_absorpt_correction_T_max 1.00000
_exptl_absorpt_correction_T_min 0.78485
_exptl_absorpt_correction_type multi-scan
_exptl_absorpt_process_details
;
CrysAlisPro 1.171.40.40a (Rigaku Oxford Diffraction, 2019)
Empirical absorption correction using spherical harmonics,
 implemented in SCALE3 ABSPACK scaling algorithm.
;
_exptl_crystal_colour yellow
_exptl_crystal_colour_primary yellow
_exptl_crystal_density_diffrn 1.316
_exptl_crystal_description prism
_exptl_crystal_F_000 2560
_exptl_crystal_size_max 0.298
_exptl_crystal_size_mid 0.252
_exptl_crystal_size_min 0.196
_refine_diff_density_max 0.666
_refine_diff_density_min -0.788
_refine_diff_density_rms 0.087
_refine_ls_extinction_method none
_refine_ls_goodness_of_fit_ref 1.173
_refine_ls_hydrogen_treatment constr
_refine_ls_matrix_type full
_refine_ls_number_parameters 743
_refine_ls_number_reflns 11910
_refine_ls_number_restraints 0
_refine_ls_restrained_S_all 1.173
_refine_ls_R_factor_all 0.0798
_refine_ls_R_factor_gt 0.0786
_refine_ls_shift/su_max 0.001
_refine_ls_shift/su_mean 0.000
_refine_ls_structure_factor_coef Fsqd
_refine_ls_weighting_details 'w=1/[\s^2^(Fo^2^)+(0.0018P)^2^+29.1314P] where P=(Fo^2^+2Fc^2^)/3'
_refine_ls_weighting_scheme calc
_refine_ls_wR_factor_gt 0.1611
_refine_ls_wR_factor_ref 0.1615
_reflns_Friedel_coverage 0.000
_reflns_number_gt 11501
_reflns_number_total 11910
_reflns_threshold_expression 'I > 2\s(I)'
_cod_data_source_file d0cy01221a2.cif
_cod_data_source_block 1
_cod_depositor_comments 'Adding full bibliography for 1559279--1559280.cif.'
_cod_original_cell_volume 6394.23(13)
_cod_original_sg_symbol_H-M P21/n
_cod_database_code 1559280
_shelx_shelxl_version_number 2018/3
_shelx_space_group_comment
;
The symmetry employed for this shelxl refinement is uniquely defined
by the following loop, which should always be used as a source of
symmetry information in preference to the above space-group names.
They are only intended as comments.
;
_olex2_refinement_description
;
1. Fixed Uiso
 At 1.2 times of:
  All C(H) groups
 At 1.5 times of:
  All C(H,H,H) groups
2.a Aromatic/amide H refined with riding coordinates:
 C2(H2), C3(H3), C5(H5), C6(H6), C8(H8), C9(H9), C17(H17), C18(H18), C19(H19),
 C23(H23), C24(H24), C25(H25), C31(H31), C32(H32), C34(H34), C35(H35), C38(H38),
  C39(H39), C41(H41), C42(H42), C45(H45), C46(H46), C48(H48), C49(H49),
 C52(H52), C53(H53), C55(H55), C56(H56)
2.b Idealised Me refined as rotating group:
 C13(H13A,H13B,H13C), C14(H14A,H14B,H14C), C28(H28A,H28B,H28C), C29(H29A,H29B,
 H29C)
;

loop_
_space_group_symop_operation_xyz
'x, y, z'
'-x+1/2, y+1/2, -z+1/2'
'-x, -y, -z'
'x-1/2, -y-1/2, z-1/2'

loop_
_atom_site_label
_atom_site_type_symbol
_atom_site_fract_x
_atom_site_fract_y
_atom_site_fract_z
_atom_site_U_iso_or_equiv
_atom_site_adp_type
_atom_site_occupancy
_atom_site_site_symmetry_order
_atom_site_calc_flag
_atom_site_refinement_flags_posn
_atom_site_refinement_flags_adp
_atom_site_refinement_flags_occupancy
_atom_site_disorder_assembly
_atom_site_disorder_group
Cu1 Cu 0.56102(5) 0.55929(3) 0.64840(2) 0.03086(15) Uani 1 1 d . . . . .
P1 P 0.60783(9) 0.66873(6) 0.66919(4) 0.0327(2) Uani 1 1 d . . . . .
P2 P 0.61689(9) 0.48125(6) 0.70511(4) 0.0315(2) Uani 1 1 d . . . . .
P3 P 0.09782(10) 0.38802(7) 0.59737(5) 0.0433(3) Uani 1 1 d . . . . .
F1 F 1.2018(3) 0.6986(2) 0.7214(3) 0.135(3) Uani 1 1 d . . . . .
F2 F 1.1662(4) 0.7708(4) 0.6681(2) 0.146(3) Uani 1 1 d . . . . .
F3 F 1.1547(3) 0.7939(2) 0.73912(18) 0.0953(15) Uani 1 1 d . . . . .
F4 F 0.3505(6) 0.8533(2) 0.4787(2) 0.155(3) Uani 1 1 d . . . . .
F5 F 0.2155(4) 0.7838(4) 0.48360(19) 0.145(3) Uani 1 1 d . . . . .
F6 F 0.3547(5) 0.7629(3) 0.44691(17) 0.1142(17) Uani 1 1 d . . . . .
F7 F 1.2095(3) 0.4452(2) 0.75983(14) 0.0751(11) Uani 1 1 d . . . . .
F8 F 1.1912(3) 0.5362(2) 0.79352(18) 0.0921(14) Uani 1 1 d . . . . .
F9 F 1.1687(3) 0.4457(3) 0.83041(16) 0.117(2) Uani 1 1 d . . . . .
F10 F 0.4300(5) 0.1942(2) 0.59951(18) 0.1073(16) Uani 1 1 d . . . . .
F11 F 0.3967(4) 0.17552(18) 0.66938(19) 0.0926(14) Uani 1 1 d . . . . .
F12 F 0.5658(3) 0.15450(18) 0.6537(2) 0.1037(17) Uani 1 1 d . . . . .
F13 F 0.0516(3) 0.39945(19) 0.54061(12) 0.0674(10) Uani 1 1 d . . . . .
F14 F 0.0362(3) 0.45488(18) 0.60874(14) 0.0744(11) Uani 1 1 d . . . . .
F15 F -0.0202(3) 0.3498(2) 0.60213(17) 0.0988(16) Uani 1 1 d . . . . .
F16 F 0.1597(3) 0.32076(18) 0.58660(16) 0.0844(12) Uani 1 1 d . . . . .
F17 F 0.1464(3) 0.37724(18) 0.65393(12) 0.0616(9) Uani 1 1 d . . . . .
F18 F 0.2162(2) 0.42665(16) 0.59286(11) 0.0512(7) Uani 1 1 d . . . . .
O1 O 0.6038(3) 0.60052(15) 0.75926(11) 0.0357(7) Uani 1 1 d . . . . .
N1 N 0.5888(3) 0.56361(18) 0.57595(13) 0.0326(8) Uani 1 1 d . . . . .
N2 N 0.3852(3) 0.56769(18) 0.61365(14) 0.0325(8) Uani 1 1 d . . . . .
C1 C 0.6890(4) 0.5642(2) 0.55798(18) 0.0381(10) Uani 1 1 d . . . . .
C2 C 0.6910(4) 0.5750(2) 0.50844(19) 0.0425(11) Uani 1 1 d . . . . .
H2 H 0.764224 0.574868 0.496749 0.051 Uiso 1 1 calc R . . . .
C3 C 0.5875(5) 0.5858(3) 0.47730(19) 0.0451(12) Uani 1 1 d . . . . .
H3 H 0.588408 0.592917 0.443814 0.054 Uiso 1 1 calc R . . . .
C4 C 0.4800(4) 0.5863(2) 0.49463(18) 0.0409(11) Uani 1 1 d . . . . .
C5 C 0.3674(5) 0.5990(3) 0.46461(19) 0.0476(12) Uani 1 1 d . . . . .
H5 H 0.363679 0.605179 0.430728 0.057 Uiso 1 1 calc R . . . .
C6 C 0.2673(5) 0.6024(3) 0.48354(19) 0.0480(13) Uani 1 1 d . . . . .
H6 H 0.194322 0.612120 0.463015 0.058 Uiso 1 1 calc R . . . .
C7 C 0.2691(4) 0.5917(2) 0.53437(18) 0.0393(11) Uani 1 1 d . . . . .
C8 C 0.1672(4) 0.5959(2) 0.5556(2) 0.0451(12) Uani 1 1 d . . . . .
H8 H 0.092474 0.605204 0.536167 0.054 Uiso 1 1 calc R . . . .
C9 C 0.1760(4) 0.5866(2) 0.6045(2) 0.0426(11) Uani 1 1 d . . . . .
H9 H 0.107317 0.589825 0.619202 0.051 Uiso 1 1 calc R . . . .
C10 C 0.2870(4) 0.5721(2) 0.63311(18) 0.0367(10) Uani 1 1 d . . . . .
C11 C 0.3771(4) 0.5775(2) 0.56469(16) 0.0330(9) Uani 1 1 d . . . . .
C12 C 0.4849(4) 0.5754(2) 0.54481(16) 0.0326(9) Uani 1 1 d . . . . .
C13 C 0.8037(4) 0.5545(3) 0.59214(19) 0.0474(12) Uani 1 1 d . . . . .
H13A H 0.788173 0.551852 0.625474 0.071 Uiso 1 1 calc GR . . . .
H13B H 0.856593 0.591762 0.589309 0.071 Uiso 1 1 calc GR . . . .
H13C H 0.841216 0.513481 0.583981 0.071 Uiso 1 1 calc GR . . . .
C14 C 0.2972(4) 0.5597(3) 0.68628(19) 0.0452(12) Uani 1 1 d . . . . .
H14A H 0.326714 0.514774 0.693683 0.068 Uiso 1 1 calc GR . . . .
H14B H 0.219081 0.564508 0.695784 0.068 Uiso 1 1 calc GR . . . .
H14C H 0.352450 0.591480 0.704249 0.068 Uiso 1 1 calc GR . . . .
C15 C 0.5549(4) 0.6637(2) 0.76199(18) 0.0361(10) Uani 1 1 d . . . . .
C16 C 0.5567(4) 0.7040(2) 0.72204(17) 0.0376(10) Uani 1 1 d . . . . .
C17 C 0.5152(4) 0.7685(2) 0.7250(2) 0.0459(12) Uani 1 1 d . . . . .
H17 H 0.518594 0.798673 0.699334 0.055 Uiso 1 1 calc R . . . .
C18 C 0.4693(5) 0.7882(3) 0.7650(2) 0.0535(14) Uani 1 1 d . . . . .
H18 H 0.440223 0.831998 0.766238 0.064 Uiso 1 1 calc R . . . .
C19 C 0.4644(5) 0.7461(3) 0.8036(2) 0.0500(13) Uani 1 1 d . . . . .
H19 H 0.430949 0.760759 0.830542 0.060 Uiso 1 1 calc R . . . .
C20 C 0.5088(4) 0.6819(2) 0.80283(18) 0.0403(11) Uani 1 1 d . . . . .
C21 C 0.5166(5) 0.6333(3) 0.84456(19) 0.0479(12) Uani 1 1 d . . . . .
C22 C 0.5047(4) 0.5636(3) 0.82375(17) 0.0393(11) Uani 1 1 d . . . . .
C23 C 0.4573(4) 0.5103(3) 0.84455(18) 0.0426(11) Uani 1 1 d . . . . .
H23 H 0.424955 0.516634 0.873291 0.051 Uiso 1 1 calc R . . . .
C24 C 0.4559(4) 0.4479(3) 0.82454(19) 0.0465(12) Uani 1 1 d . . . . .
H24 H 0.422729 0.412254 0.839795 0.056 Uiso 1 1 calc R . . . .
C25 C 0.5022(4) 0.4363(3) 0.78250(18) 0.0398(11) Uani 1 1 d . . . . .
H25 H 0.501199 0.393209 0.769145 0.048 Uiso 1 1 calc R . . . .
C26 C 0.5503(4) 0.4894(2) 0.76002(16) 0.0348(10) Uani 1 1 d . . . . .
C27 C 0.5504(4) 0.5511(2) 0.78185(17) 0.0353(10) Uani 1 1 d . . . . .
C28 C 0.6416(6) 0.6396(4) 0.8757(2) 0.0690(18) Uani 1 1 d . . . . .
H28A H 0.648175 0.609535 0.903478 0.104 Uiso 1 1 calc GR . . . .
H28B H 0.654039 0.685087 0.887421 0.104 Uiso 1 1 calc GR . . . .
H28C H 0.701751 0.628244 0.856010 0.104 Uiso 1 1 calc GR . . . .
C29 C 0.4226(6) 0.6472(3) 0.8769(2) 0.0710(18) Uani 1 1 d . . . . .
H29A H 0.343161 0.644189 0.857275 0.106 Uiso 1 1 calc GR . . . .
H29B H 0.434662 0.691622 0.890687 0.106 Uiso 1 1 calc GR . . . .
H29C H 0.430260 0.614679 0.903119 0.106 Uiso 1 1 calc GR . . . .
C30 C 0.7637(4) 0.6944(2) 0.67909(17) 0.0365(10) Uani 1 1 d . . . . .
C31 C 0.8465(4) 0.6508(3) 0.7029(2) 0.0466(12) Uani 1 1 d . . . . .
H31 H 0.821627 0.608855 0.712555 0.056 Uiso 1 1 calc R . . . .
C32 C 0.9660(4) 0.6677(3) 0.7128(2) 0.0532(14) Uani 1 1 d . . . . .
H32 H 1.022430 0.637975 0.729886 0.064 Uiso 1 1 calc R . . . .
C33 C 1.0021(4) 0.7284(3) 0.6975(2) 0.0462(12) Uani 1 1 d . . . . .
C34 C 0.9208(4) 0.7714(3) 0.6741(2) 0.0498(13) Uani 1 1 d . . . . .
H34 H 0.946564 0.812730 0.663621 0.060 Uiso 1 1 calc R . . . .
C35 C 0.8011(4) 0.7562(3) 0.6653(2) 0.0449(12) Uani 1 1 d . . . . .
H35 H 0.744902 0.787331 0.649935 0.054 Uiso 1 1 calc R . . . .
C36 C 1.1317(5) 0.7463(3) 0.7076(3) 0.0614(17) Uani 1 1 d . . . . .
C37 C 0.5320(4) 0.7171(2) 0.61767(18) 0.0366(10) Uani 1 1 d . . . . .
C38 C 0.5841(4) 0.7275(2) 0.57681(18) 0.0430(11) Uani 1 1 d . . . . .
H38 H 0.665943 0.718161 0.578091 0.052 Uiso 1 1 calc R . . . .
C39 C 0.5179(5) 0.7514(3) 0.5344(2) 0.0506(13) Uani 1 1 d . . . . .
H39 H 0.553903 0.757610 0.506558 0.061 Uiso 1 1 calc R . . . .
C40 C 0.4000(5) 0.7663(3) 0.5325(2) 0.0566(15) Uani 1 1 d . . . . .
C41 C 0.3474(5) 0.7569(3) 0.5728(2) 0.0546(14) Uani 1 1 d . . . . .
H41 H 0.266143 0.767626 0.571512 0.066 Uiso 1 1 calc R . . . .
C42 C 0.4127(4) 0.7318(2) 0.6153(2) 0.0436(11) Uani 1 1 d . . . . .
H42 H 0.375640 0.724703 0.642803 0.052 Uiso 1 1 calc R . . . .
C43 C 0.3288(7) 0.7937(4) 0.4867(3) 0.082(2) Uani 1 1 d . . . . .
C44 C 0.7753(4) 0.4785(2) 0.73152(17) 0.0338(10) Uani 1 1 d . . . . .
C45 C 0.8158(4) 0.4931(3) 0.78004(18) 0.0455(12) Uani 1 1 d . . . . .
H45 H 0.760737 0.503932 0.800640 0.055 Uiso 1 1 calc R . . . .
C46 C 0.9364(4) 0.4918(3) 0.7986(2) 0.0531(14) Uani 1 1 d . . . . .
H46 H 0.963818 0.500907 0.831944 0.064 Uiso 1 1 calc R . . . .
C47 C 1.0162(4) 0.4772(3) 0.76816(19) 0.0452(12) Uani 1 1 d . . . . .
C48 C 0.9773(4) 0.4621(2) 0.71962(19) 0.0424(11) Uani 1 1 d . . . . .
H48 H 1.032459 0.450958 0.699104 0.051 Uiso 1 1 calc R . . . .
C49 C 0.8571(4) 0.4634(2) 0.70166(18) 0.0372(10) Uani 1 1 d . . . . .
H49 H 0.829881 0.453823 0.668385 0.045 Uiso 1 1 calc R . . . .
C50 C 1.1461(5) 0.4764(3) 0.7886(2) 0.0554(14) Uani 1 1 d . . . . .
C51 C 0.5835(4) 0.3953(2) 0.68764(16) 0.0349(10) Uani 1 1 d . . . . .
C52 C 0.4731(4) 0.3819(2) 0.66060(17) 0.0366(10) Uani 1 1 d . . . . .
H52 H 0.419763 0.417194 0.650915 0.044 Uiso 1 1 calc R . . . .
C53 C 0.4393(4) 0.3184(2) 0.64748(19) 0.0432(11) Uani 1 1 d . . . . .
H53 H 0.362540 0.309956 0.629505 0.052 Uiso 1 1 calc R . . . .
C54 C 0.5177(4) 0.2668(2) 0.6606(2) 0.0443(12) Uani 1 1 d . . . . .
C55 C 0.6283(4) 0.2792(3) 0.6875(2) 0.0522(14) Uani 1 1 d . . . . .
H55 H 0.682180 0.243873 0.696420 0.063 Uiso 1 1 calc R . . . .
C56 C 0.6606(4) 0.3431(2) 0.7015(2) 0.0447(12) Uani 1 1 d . . . . .
H56 H 0.735966 0.351277 0.720754 0.054 Uiso 1 1 calc R . . . .
C57 C 0.4793(5) 0.1980(3) 0.6457(3) 0.0614(16) Uani 1 1 d . . . . .

loop_
_atom_site_aniso_label
_atom_site_aniso_U_11
_atom_site_aniso_U_22
_atom_site_aniso_U_33
_atom_site_aniso_U_23
_atom_site_aniso_U_13
_atom_site_aniso_U_12
Cu1 0.0212(3) 0.0305(3) 0.0405(4) -0.0013(3) 0.0042(2) -0.0001(2)
P1 0.0240(5) 0.0302(6) 0.0438(6) -0.0034(5) 0.0050(4) -0.0045(4)
P2 0.0218(5) 0.0317(6) 0.0407(6) -0.0007(5) 0.0040(4) 0.0019(4)
P3 0.0258(6) 0.0445(7) 0.0588(8) 0.0127(6) 0.0052(5) 0.0013(5)
F1 0.0255(17) 0.059(2) 0.311(8) -0.034(4) 0.001(3) -0.0007(17)
F2 0.049(2) 0.270(8) 0.126(4) 0.004(5) 0.031(3) -0.055(4)
F3 0.0346(17) 0.077(3) 0.169(4) -0.062(3) 0.003(2) -0.0132(17)
F4 0.226(7) 0.070(3) 0.131(5) 0.049(3) -0.074(4) -0.009(4)
F5 0.068(3) 0.244(7) 0.112(4) 0.092(4) -0.016(3) 0.012(4)
F6 0.130(4) 0.128(4) 0.072(3) 0.024(3) -0.018(3) 0.015(3)
F7 0.0284(15) 0.103(3) 0.093(3) -0.009(2) 0.0089(16) 0.0090(17)
F8 0.0373(18) 0.081(3) 0.149(4) -0.026(3) -0.007(2) -0.0115(18)
F9 0.0283(17) 0.233(6) 0.087(3) 0.065(4) 0.0012(18) 0.012(3)
F10 0.153(5) 0.056(2) 0.101(3) -0.016(2) -0.012(3) -0.027(3)
F11 0.080(3) 0.050(2) 0.153(4) 0.003(2) 0.034(3) -0.026(2)
F12 0.063(2) 0.038(2) 0.202(5) -0.015(3) 0.001(3) 0.0045(18)
F13 0.0446(17) 0.091(3) 0.060(2) 0.0151(19) -0.0086(15) -0.0032(17)
F14 0.065(2) 0.073(2) 0.092(3) 0.020(2) 0.031(2) 0.0329(19)
F15 0.0396(18) 0.109(3) 0.139(4) 0.063(3) -0.008(2) -0.026(2)
F16 0.075(2) 0.052(2) 0.113(3) -0.017(2) -0.018(2) 0.0189(19)
F17 0.0468(17) 0.081(2) 0.0567(19) 0.0241(17) 0.0089(14) 0.0054(16)
F18 0.0327(14) 0.063(2) 0.0591(18) 0.0075(15) 0.0108(13) -0.0071(13)
O1 0.0267(15) 0.0354(17) 0.0462(18) -0.0036(14) 0.0093(13) 0.0002(13)
N1 0.0272(18) 0.0334(19) 0.038(2) -0.0024(16) 0.0079(15) 0.0000(15)
N2 0.0213(17) 0.0304(19) 0.045(2) -0.0025(16) 0.0039(15) -0.0005(14)
C1 0.032(2) 0.036(2) 0.048(3) 0.001(2) 0.011(2) -0.0007(19)
C2 0.041(3) 0.038(3) 0.053(3) 0.000(2) 0.020(2) 0.003(2)
C3 0.050(3) 0.045(3) 0.041(3) -0.002(2) 0.011(2) 0.003(2)
C4 0.043(3) 0.037(3) 0.042(3) -0.001(2) 0.005(2) 0.004(2)
C5 0.048(3) 0.048(3) 0.044(3) -0.003(2) 0.001(2) 0.003(2)
C6 0.044(3) 0.045(3) 0.050(3) -0.003(2) -0.007(2) 0.013(2)
C7 0.032(2) 0.028(2) 0.055(3) -0.004(2) -0.001(2) 0.0022(18)
C8 0.025(2) 0.040(3) 0.066(3) -0.002(2) -0.004(2) 0.004(2)
C9 0.022(2) 0.041(3) 0.064(3) -0.006(2) 0.006(2) 0.0008(19)
C10 0.025(2) 0.031(2) 0.055(3) -0.003(2) 0.010(2) -0.0008(18)
C11 0.031(2) 0.024(2) 0.042(2) -0.0048(18) 0.0022(18) -0.0009(17)
C12 0.031(2) 0.024(2) 0.042(2) -0.0034(18) 0.0049(18) 0.0000(17)
C13 0.029(2) 0.057(3) 0.058(3) 0.004(3) 0.012(2) 0.001(2)
C14 0.027(2) 0.051(3) 0.060(3) 0.005(3) 0.013(2) 0.002(2)
C15 0.025(2) 0.031(2) 0.052(3) -0.015(2) 0.0052(19) -0.0035(18)
C16 0.028(2) 0.039(3) 0.046(3) -0.010(2) 0.0067(19) -0.0073(19)
C17 0.046(3) 0.035(3) 0.057(3) -0.010(2) 0.012(2) -0.007(2)
C18 0.058(3) 0.033(3) 0.073(4) -0.017(3) 0.021(3) -0.006(2)
C19 0.049(3) 0.045(3) 0.059(3) -0.020(3) 0.019(3) -0.003(2)
C20 0.032(2) 0.042(3) 0.048(3) -0.008(2) 0.008(2) -0.008(2)
C21 0.041(3) 0.056(3) 0.048(3) -0.012(2) 0.010(2) -0.001(2)
C22 0.024(2) 0.050(3) 0.044(3) -0.002(2) 0.0049(19) 0.003(2)
C23 0.030(2) 0.057(3) 0.043(3) -0.001(2) 0.010(2) 0.003(2)
C24 0.026(2) 0.057(3) 0.058(3) 0.012(3) 0.013(2) 0.001(2)
C25 0.026(2) 0.044(3) 0.050(3) 0.001(2) 0.007(2) 0.001(2)
C26 0.0190(19) 0.045(3) 0.040(2) 0.003(2) 0.0031(17) 0.0057(18)
C27 0.021(2) 0.040(3) 0.044(3) -0.005(2) 0.0033(18) 0.0024(18)
C28 0.069(4) 0.077(4) 0.054(4) -0.011(3) -0.009(3) -0.015(3)
C29 0.084(5) 0.072(4) 0.067(4) -0.011(3) 0.042(4) 0.003(4)
C30 0.028(2) 0.036(2) 0.046(3) -0.007(2) 0.0079(19) -0.0061(19)
C31 0.030(2) 0.039(3) 0.069(3) -0.006(2) 0.004(2) -0.006(2)
C32 0.030(2) 0.050(3) 0.079(4) -0.009(3) 0.005(2) 0.005(2)
C33 0.027(2) 0.046(3) 0.067(3) -0.017(3) 0.012(2) -0.006(2)
C34 0.038(3) 0.044(3) 0.069(4) -0.007(3) 0.012(2) -0.014(2)
C35 0.032(2) 0.040(3) 0.061(3) -0.003(2) 0.005(2) -0.008(2)
C36 0.031(3) 0.054(3) 0.101(5) -0.023(3) 0.018(3) -0.008(3)
C37 0.031(2) 0.026(2) 0.051(3) -0.006(2) 0.003(2) -0.0056(18)
C38 0.039(3) 0.038(3) 0.052(3) -0.002(2) 0.007(2) -0.005(2)
C39 0.056(3) 0.044(3) 0.050(3) 0.010(2) 0.004(2) -0.006(2)
C40 0.053(3) 0.043(3) 0.067(4) 0.014(3) -0.007(3) -0.005(3)
C41 0.037(3) 0.047(3) 0.075(4) 0.013(3) -0.004(3) 0.007(2)
C42 0.036(2) 0.035(3) 0.060(3) 0.001(2) 0.007(2) -0.001(2)
C43 0.073(5) 0.086(6) 0.076(5) 0.018(4) -0.017(4) 0.003(4)
C44 0.025(2) 0.031(2) 0.046(3) 0.0001(19) 0.0057(18) 0.0017(17)
C45 0.026(2) 0.065(3) 0.046(3) -0.004(2) 0.005(2) 0.007(2)
C46 0.031(3) 0.076(4) 0.050(3) -0.006(3) 0.000(2) 0.001(3)
C47 0.024(2) 0.054(3) 0.057(3) 0.004(3) 0.005(2) -0.002(2)
C48 0.030(2) 0.042(3) 0.057(3) 0.002(2) 0.011(2) 0.005(2)
C49 0.031(2) 0.032(2) 0.049(3) 0.000(2) 0.009(2) 0.0037(19)
C50 0.033(3) 0.073(4) 0.060(3) 0.004(3) 0.005(2) -0.001(3)
C51 0.027(2) 0.039(3) 0.039(2) -0.004(2) 0.0050(18) 0.0001(19)
C52 0.030(2) 0.031(2) 0.047(3) 0.001(2) 0.0034(19) 0.0066(18)
C53 0.030(2) 0.044(3) 0.054(3) 0.000(2) 0.001(2) 0.002(2)
C54 0.039(3) 0.028(2) 0.066(3) 0.002(2) 0.011(2) -0.005(2)
C55 0.037(3) 0.040(3) 0.077(4) 0.009(3) 0.001(3) 0.008(2)
C56 0.030(2) 0.036(3) 0.065(3) 0.007(2) 0.000(2) 0.001(2)
C57 0.049(3) 0.045(3) 0.087(5) 0.004(3) 0.005(3) -0.012(3)

loop_
_atom_type_symbol
_atom_type_description
_atom_type_scat_dispersion_real
_atom_type_scat_dispersion_imag
_atom_type_scat_source
C C 0.0181 0.0091 'International Tables Vol C Tables 4.2.6.8 and 6.1.1.4'
H H 0.0000 0.0000 'International Tables Vol C Tables 4.2.6.8 and 6.1.1.4'
N N 0.0311 0.0180 'International Tables Vol C Tables 4.2.6.8 and 6.1.1.4'
O O 0.0492 0.0322 'International Tables Vol C Tables 4.2.6.8 and 6.1.1.4'
F F 0.0727 0.0534 'International Tables Vol C Tables 4.2.6.8 and 6.1.1.4'
P P 0.2955 0.4335 'International Tables Vol C Tables 4.2.6.8 and 6.1.1.4'
Cu Cu -1.9646 0.5888 'International Tables Vol C Tables 4.2.6.8 and 6.1.1.4'

loop_
_geom_angle_atom_site_label_1
_geom_angle_atom_site_label_2
_geom_angle_atom_site_label_3
_geom_angle
_geom_angle_site_symmetry_1
_geom_angle_site_symmetry_3
_geom_angle_publ_flag
P2 Cu1 P1 117.79(5) . . ?
N1 Cu1 P1 97.73(11) . . ?
N1 Cu1 P2 129.44(11) . . ?
N2 Cu1 P1 101.59(11) . . ?
N2 Cu1 P2 121.36(11) . . ?
N2 Cu1 N1 80.78(14) . . ?
C16 P1 Cu1 118.87(16) . . ?
C16 P1 C30 101.8(2) . . ?
C16 P1 C37 104.7(2) . . ?
C30 P1 Cu1 118.91(16) . . ?
C30 P1 C37 106.6(2) . . ?
C37 P1 Cu1 104.72(14) . . ?
C26 P2 Cu1 114.70(15) . . ?
C26 P2 C44 100.8(2) . . ?
C44 P2 Cu1 116.51(15) . . ?
C51 P2 Cu1 117.27(15) . . ?
C51 P2 C26 102.2(2) . . ?
C51 P2 C44 103.0(2) . . ?
F14 P3 F13 89.6(2) . . ?
F14 P3 F16 179.3(2) . . ?
F14 P3 F17 90.6(2) . . ?
F14 P3 F18 90.53(19) . . ?
F15 P3 F13 90.7(2) . . ?
F15 P3 F14 89.2(2) . . ?
F15 P3 F16 90.6(3) . . ?
F15 P3 F17 90.4(2) . . ?
F15 P3 F18 179.6(3) . . ?
F16 P3 F13 91.1(2) . . ?
F16 P3 F17 88.8(2) . . ?
F17 P3 F13 178.88(19) . . ?
F18 P3 F13 89.55(17) . . ?
F18 P3 F16 89.7(2) . . ?
F18 P3 F17 89.34(17) . . ?
C27 O1 C15 115.1(3) . . ?
C1 N1 Cu1 130.2(3) . . ?
C1 N1 C12 118.0(4) . . ?
C12 N1 Cu1 111.3(3) . . ?
C10 N2 Cu1 128.9(3) . . ?
C10 N2 C11 118.7(4) . . ?
C11 N2 Cu1 111.9(3) . . ?
N1 C1 C2 122.3(4) . . ?
N1 C1 C13 118.4(4) . . ?
C2 C1 C13 119.3(4) . . ?
C3 C2 C1 119.8(4) . . ?
C2 C3 C4 120.0(5) . . ?
C3 C4 C5 123.6(5) . . ?
C3 C4 C12 117.1(4) . . ?
C12 C4 C5 119.3(5) . . ?
C6 C5 C4 121.3(5) . . ?
C5 C6 C7 120.9(5) . . ?
C8 C7 C6 122.6(4) . . ?
C8 C7 C11 117.9(5) . . ?
C11 C7 C6 119.5(4) . . ?
C9 C8 C7 119.4(4) . . ?
C8 C9 C10 120.1(4) . . ?
N2 C10 C9 121.4(5) . . ?
N2 C10 C14 117.9(4) . . ?
C9 C10 C14 120.7(4) . . ?
N2 C11 C7 122.4(4) . . ?
N2 C11 C12 117.7(4) . . ?
C7 C11 C12 119.8(4) . . ?
N1 C12 C4 122.9(4) . . ?
N1 C12 C11 117.9(4) . . ?
C4 C12 C11 119.2(4) . . ?
C16 C15 O1 115.6(4) . . ?
C20 C15 O1 119.9(4) . . ?
C20 C15 C16 124.5(4) . . ?
C15 C16 P1 118.1(4) . . ?
C15 C16 C17 116.8(4) . . ?
C17 C16 P1 125.0(4) . . ?
C18 C17 C16 120.2(5) . . ?
C17 C18 C19 121.8(5) . . ?
C18 C19 C20 119.9(5) . . ?
C15 C20 C19 116.8(5) . . ?
C15 C20 C21 118.7(4) . . ?
C19 C20 C21 124.5(5) . . ?
C20 C21 C22 108.5(4) . . ?
C20 C21 C28 107.9(5) . . ?
C20 C21 C29 112.1(5) . . ?
C22 C21 C28 107.8(5) . . ?
C22 C21 C29 111.5(5) . . ?
C29 C21 C28 108.9(5) . . ?
C23 C22 C21 125.4(4) . . ?
C23 C22 C27 116.5(5) . . ?
C27 C22 C21 118.0(4) . . ?
C22 C23 C24 121.6(5) . . ?
C23 C24 C25 121.1(5) . . ?
C24 C25 C26 119.0(5) . . ?
C25 C26 P2 123.8(4) . . ?
C27 C26 P2 118.6(4) . . ?
C27 C26 C25 117.5(4) . . ?
O1 C27 C22 121.0(4) . . ?
O1 C27 C26 114.7(4) . . ?
C22 C27 C26 124.2(5) . . ?
C31 C30 P1 117.5(4) . . ?
C31 C30 C35 119.3(4) . . ?
C35 C30 P1 123.2(4) . . ?
C30 C31 C32 120.6(5) . . ?
C33 C32 C31 119.4(5) . . ?
C32 C33 C36 119.3(5) . . ?
C34 C33 C32 120.2(5) . . ?
C34 C33 C36 120.5(5) . . ?
C33 C34 C35 121.2(5) . . ?
C34 C35 C30 119.4(5) . . ?
F1 C36 F2 105.9(6) . . ?
F1 C36 F3 108.2(6) . . ?
F1 C36 C33 115.0(5) . . ?
F2 C36 C33 110.8(6) . . ?
F3 C36 F2 103.3(6) . . ?
F3 C36 C33 112.7(5) . . ?
C38 C37 P1 121.0(4) . . ?
C42 C37 P1 118.8(4) . . ?
C42 C37 C38 118.9(5) . . ?
C39 C38 C37 120.6(5) . . ?
C40 C39 C38 120.1(5) . . ?
C39 C40 C41 120.0(5) . . ?
C39 C40 C43 120.0(6) . . ?
C41 C40 C43 120.0(6) . . ?
C40 C41 C42 120.4(5) . . ?
C41 C42 C37 120.0(5) . . ?
F4 C43 F5 111.2(8) . . ?
F4 C43 F6 102.6(7) . . ?
F4 C43 C40 114.3(7) . . ?
F5 C43 F6 103.2(7) . . ?
F5 C43 C40 112.9(7) . . ?
F6 C43 C40 111.6(6) . . ?
C45 C44 P2 121.9(3) . . ?
C45 C44 C49 119.2(4) . . ?
C49 C44 P2 118.9(4) . . ?
C46 C45 C44 120.4(5) . . ?
C47 C46 C45 119.4(5) . . ?
C46 C47 C48 121.0(4) . . ?
C46 C47 C50 118.9(5) . . ?
C48 C47 C50 120.1(5) . . ?
C49 C48 C47 119.0(5) . . ?
C48 C49 C44 121.0(5) . . ?
F7 C50 C47 112.4(5) . . ?
F8 C50 F7 104.9(5) . . ?
F8 C50 C47 112.1(5) . . ?
F9 C50 F7 105.6(5) . . ?
F9 C50 F8 109.2(6) . . ?
F9 C50 C47 112.2(5) . . ?
C52 C51 P2 117.5(3) . . ?
C52 C51 C56 118.7(4) . . ?
C56 C51 P2 123.8(3) . . ?
C53 C52 C51 121.3(4) . . ?
C52 C53 C54 119.7(4) . . ?
C53 C54 C57 118.8(5) . . ?
C55 C54 C53 119.9(5) . . ?
C55 C54 C57 121.3(5) . . ?
C54 C55 C56 120.1(5) . . ?
C55 C56 C51 120.4(5) . . ?
F10 C57 F11 104.3(5) . . ?
F10 C57 C54 112.5(5) . . ?
F11 C57 C54 112.3(6) . . ?
F12 C57 F10 108.1(6) . . ?
F12 C57 F11 105.4(5) . . ?
F12 C57 C54 113.5(5) . . ?

loop_
_geom_bond_atom_site_label_1
_geom_bond_atom_site_label_2
_geom_bond_distance
_geom_bond_site_symmetry_2
_geom_bond_publ_flag
Cu1 P1 2.3319(13) . ?
Cu1 P2 2.2543(13) . ?
Cu1 N1 2.107(4) . ?
Cu1 N2 2.087(3) . ?
P1 C16 1.827(5) . ?
P1 C30 1.833(4) . ?
P1 C37 1.834(5) . ?
P2 C26 1.835(5) . ?
P2 C44 1.839(4) . ?
P2 C51 1.832(5) . ?
P3 F13 1.603(3) . ?
P3 F14 1.585(4) . ?
P3 F15 1.582(3) . ?
P3 F16 1.588(4) . ?
P3 F17 1.601(3) . ?
P3 F18 1.588(3) . ?
F1 C36 1.274(7) . ?
F2 C36 1.331(8) . ?
F3 C36 1.302(7) . ?
F4 C43 1.261(9) . ?
F5 C43 1.300(9) . ?
F6 C43 1.354(9) . ?
F7 C50 1.331(7) . ?
F8 C50 1.315(7) . ?
F9 C50 1.312(7) . ?
F10 C57 1.322(8) . ?
F11 C57 1.324(7) . ?
F12 C57 1.316(7) . ?
O1 C15 1.404(5) . ?
O1 C27 1.381(6) . ?
N1 C1 1.328(6) . ?
N1 C12 1.370(6) . ?
N2 C10 1.332(5) . ?
N2 C11 1.372(6) . ?
C1 C2 1.408(7) . ?
C1 C13 1.499(7) . ?
C2 C3 1.363(7) . ?
C3 C4 1.397(7) . ?
C4 C5 1.437(7) . ?
C4 C12 1.413(7) . ?
C5 C6 1.343(7) . ?
C6 C7 1.436(7) . ?
C7 C8 1.399(7) . ?
C7 C11 1.404(6) . ?
C8 C9 1.368(7) . ?
C9 C10 1.413(6) . ?
C10 C14 1.494(7) . ?
C11 C12 1.438(6) . ?
C15 C16 1.388(7) . ?
C15 C20 1.388(7) . ?
C16 C17 1.397(7) . ?
C17 C18 1.374(7) . ?
C18 C19 1.386(8) . ?
C19 C20 1.397(7) . ?
C20 C21 1.519(7) . ?
C21 C22 1.526(7) . ?
C21 C28 1.549(7) . ?
C21 C29 1.544(7) . ?
C22 C23 1.381(7) . ?
C22 C27 1.386(6) . ?
C23 C24 1.382(7) . ?
C24 C25 1.390(7) . ?
C25 C26 1.405(7) . ?
C26 C27 1.392(6) . ?
C30 C31 1.380(7) . ?
C30 C35 1.399(7) . ?
C31 C32 1.391(7) . ?
C32 C33 1.389(8) . ?
C33 C34 1.359(8) . ?
C33 C36 1.506(7) . ?
C34 C35 1.385(7) . ?
C37 C38 1.393(7) . ?
C37 C42 1.388(6) . ?
C38 C39 1.382(7) . ?
C39 C40 1.375(8) . ?
C40 C41 1.378(8) . ?
C40 C43 1.503(8) . ?
C41 C42 1.388(7) . ?
C44 C45 1.389(7) . ?
C44 C49 1.390(6) . ?
C45 C46 1.389(6) . ?
C46 C47 1.382(7) . ?
C47 C48 1.390(7) . ?
C47 C50 1.500(7) . ?
C48 C49 1.382(6) . ?
C51 C52 1.385(6) . ?
C51 C56 1.390(6) . ?
C52 C53 1.376(7) . ?
C53 C54 1.387(7) . ?
C54 C55 1.381(7) . ?
C54 C57 1.499(7) . ?
C55 C56 1.385(7) . ?
